data_4307446
loop_
_publ_author_name
'Long Jiang'
'Hye Jin Choi'
'Xiao-Long Feng'
'Tong-Bu Lu'
'Jeffrey R. Long'

_publ_section_title
;
Syntheses, Structures, and Magnetic Properties of the Face-Centered Cubic
Clusters [Tp8(H2O)12M6Fe8(CN)24]4+ (M = Co, Ni)
;
_journal_name_full 'Inorganic Chemistry'
_journal_page_first 2181
_journal_page_last 2186
_journal_paper_doi 10.1021/ic061924b
_journal_volume 46
_journal_year 2007
_chemical_formula_sum 'C144 H214 B8 Cl4 Co6 Fe8 N72 O47'
_chemical_formula_weight 4734.53
_chemical_name_systematic
; 
 ? 
;
_space_group_IT_number 221
_symmetry_cell_setting cubic
_symmetry_space_group_name_Hall '-P 4 2 3'
_symmetry_space_group_name_H-M 'P m -3 m'
_atom_sites_solution_hydrogens geom
_atom_sites_solution_primary direct
_atom_sites_solution_secondary difmap
_audit_creation_method SHELXL-97
_cell_angle_alpha 90.00
_cell_angle_beta 90.00
_cell_angle_gamma 90.00
_cell_formula_units_Z 1
_cell_length_a 17.5455(3)
_cell_length_b 17.5455(3)
_cell_length_c 17.5455(3)
_cell_measurement_reflns_used 1927
_cell_measurement_temperature 293(2)
_cell_measurement_theta_max 23.51
_cell_measurement_theta_min 2.60
_cell_volume 5401.29(16)
_computing_cell_refinement 'Bruker SMART'
_computing_data_collection 'Bruker SMART'
_computing_data_reduction 'Bruker SAINT'
_computing_molecular_graphics 'Bruker SHELXTL'
_computing_publication_material 'Bruker SHELXTL'
_computing_structure_refinement 'SHELXL-97 (Sheldrick, 1997)'
_computing_structure_solution 'SHELXS-97 (Sheldrick, 1990)'
_diffrn_ambient_temperature 293(2)
_diffrn_measured_fraction_theta_full 0.911
_diffrn_measured_fraction_theta_max 0.911
_diffrn_measurement_device_type 'CCD area detector'
_diffrn_measurement_method 'phi and omega scans'
_diffrn_radiation_monochromator graphite
_diffrn_radiation_source 'fine-focus sealed tube'
_diffrn_radiation_type MoK\a
_diffrn_radiation_wavelength 0.71073
_diffrn_reflns_av_R_equivalents 0.0415
_diffrn_reflns_av_sigmaI/netI 0.0247
_diffrn_reflns_limit_h_max 19
_diffrn_reflns_limit_h_min -5
_diffrn_reflns_limit_k_max 19
_diffrn_reflns_limit_k_min -4
_diffrn_reflns_limit_l_max 16
_diffrn_reflns_limit_l_min -11
_diffrn_reflns_number 5811
_diffrn_reflns_theta_full 23.99
_diffrn_reflns_theta_max 23.99
_diffrn_reflns_theta_min 2.01
_diffrn_standards_decay_% 0
_diffrn_standards_interval_count 0
_diffrn_standards_interval_time 0
_diffrn_standards_number 0
_exptl_absorpt_coefficient_mu 1.101
_exptl_absorpt_correction_T_max 0.7265
_exptl_absorpt_correction_T_min 0.6549
_exptl_absorpt_correction_type multi-scan
_exptl_absorpt_process_details 'SADABS (Sheldrick, 1996)'
_exptl_crystal_colour brown
_exptl_crystal_density_diffrn 1.456
_exptl_crystal_density_method 'not measured'
_exptl_crystal_description block
_exptl_crystal_F_000 2436
_exptl_crystal_size_max 0.42
_exptl_crystal_size_mid 0.37
_exptl_crystal_size_min 0.31
_refine_diff_density_max 0.816
_refine_diff_density_min -0.946
_refine_diff_density_rms 0.099
_refine_ls_extinction_method none
_refine_ls_goodness_of_fit_ref 1.053
_refine_ls_hydrogen_treatment constr
_refine_ls_matrix_type full
_refine_ls_number_parameters 104
_refine_ls_number_reflns 831
_refine_ls_number_restraints 147
_refine_ls_restrained_S_all 1.026
_refine_ls_R_factor_all 0.1045
_refine_ls_R_factor_gt 0.0803
_refine_ls_shift/su_max 0.000
_refine_ls_shift/su_mean 0.000
_refine_ls_structure_factor_coef Fsqd
_refine_ls_weighting_details 'calc w=1/[\s^2^(Fo^2^)+(0.1553P)^2^+11.6400P] where P=(Fo^2^+2Fc^2^)/3'
_refine_ls_weighting_scheme calc
_refine_ls_wR_factor_gt 0.2073
_refine_ls_wR_factor_ref 0.2431
_reflns_number_gt 605
_reflns_number_total 831
_reflns_threshold_expression >2sigma(I)
_cod_data_source_file ic061924bsi20061009_011911.cif
_cod_data_source_block 0512184m
_cod_depositor_comments
;
The following automatic conversions were performed:
'_symmetry_cell_setting' value 'Cubic' changed to 'cubic' according to
'/home/saulius/struct/CIF-dictionaries/cif_core.dic' dictionary named
'cif_core.dic' version 2.4.1 from 2010-06-29.

Automatic conversion script
Id: cif_fix_enum 1527 2010-12-29 10:47:43Z saulius 
;
_cod_database_code 4307446

loop_
_symmetry_equiv_pos_as_xyz
'x, y, z'
'-x, -y, z'
'-x, y, -z'
'x, -y, -z'
'z, x, y'
'z, -x, -y'
'-z, -x, y'
'-z, x, -y'
'y, z, x'
'-y, z, -x'
'y, -z, -x'
'-y, -z, x'
'y, x, -z'
'-y, -x, -z'
'y, -x, z'
'-y, x, z'
'x, z, -y'
'-x, z, y'
'-x, -z, -y'
'x, -z, y'
'z, y, -x'
'z, -y, x'
'-z, y, x'
'-z, -y, -x'
'-x, -y, -z'
'x, y, -z'
'x, -y, z'
'-x, y, z'
'-z, -x, -y'
'-z, x, y'
'z, x, -y'
'z, -x, y'
'-y, -z, -x'
'y, -z, x'
'-y, z, x'
'y, z, -x'
'-y, -x, z'
'y, x, z'
'-y, x, -z'
'y, -x, -z'
'-x, -z, y'
'x, -z, -y'
'x, z, y'
'-x, z, -y'
'-z, -y, x'
'-z, y, -x'
'z, -y, -x'
'z, y, x'

loop_
_atom_site_label
_atom_site_type_symbol
_atom_site_fract_x
_atom_site_fract_y
_atom_site_fract_z
_atom_site_U_iso_or_equiv
_atom_site_adp_type
_atom_site_occupancy
_atom_site_symmetry_multiplicity
_atom_site_calc_flag
_atom_site_refinement_flags
_atom_site_disorder_assembly
_atom_site_disorder_group
Fe1 Fe 0.19800(6) 0.19800(6) 0.19800(6) 0.0506(8) Uani 1 6 d S . .
Co1 Co 0.0000 0.26848(14) 0.0000 0.0541(8) Uani 1 8 d S . .
N1 N 0.3130(3) 0.3130(3) 0.2162(6) 0.100(3) Uani 1 2 d SDU . .
N2 N 0.2720(3) 0.2720(3) 0.1650(5) 0.100(3) Uani 1 2 d SDU . .
C1 C 0.3189(8) 0.2667(9) 0.0942(9) 0.088(3) Uani 0.50 1 d PDU . .
H1A H 0.3074 0.2354 0.0508 0.106 Uiso 0.50 1 d PR . .
C3 C 0.3826(8) 0.3405(8) 0.1762(9) 0.094(3) Uani 0.50 1 d PDU . .
H3A H 0.4204 0.3720 0.2000 0.113 Uiso 0.50 1 d PR . .
C2 C 0.3851(9) 0.3167(9) 0.1041(10) 0.091(3) Uani 0.50 1 d PDU . .
H2A H 0.4236 0.3273 0.0667 0.109 Uiso 0.50 1 d PR . .
C4 C 0.1254(4) 0.2309(6) 0.1254(4) 0.083(3) Uani 1 2 d S . .
B1 B 0.2990(6) 0.2990(6) 0.2990(6) 0.076(6) Uani 1 6 d S . .
H1 H 0.3312 0.3312 0.3312 0.092 Uiso 1 6 calc SR . .
N3 N 0.0805(4) 0.2505(5) 0.0805(4) 0.109(3) Uani 1 2 d S . .
O1 O 0.0000(4) 0.3886(5) 0.0000(4) 0.178(9) Uani 1 8 d SRU . .
H1B H 0.0000 0.4008 -0.0475 0.268 Uiso 0.50 2 d SPR . .
O2 O 0.0000 0.1500 0.0000 0.250 Uani 1 8 d SU . .
H2B H -0.0326 0.1336 -0.0326 0.375 Uiso 0.50 2 d SPR . .
Cl1 Cl 0.5000 0.5000 0.0260(8) 0.113(4) Uani 0.44 8 d SPDU . .
O4 O 0.4215(9) 0.5000 0.0000 0.133(5) Uani 0.70 4 d SPDU . .
O5 O 0.5000 0.5000 0.1084(11) 0.125(7) Uani 0.35 8 d SPDU . .
Cl2 Cl 0.5000 0.5000 0.312(3) 0.21(2) Uani 0.23 8 d SPDU . .
O6 O 0.5000 0.5000 0.230(3) 0.21(2) Uani 0.18 8 d SPDU . .
O7 O 0.5000 0.4230(18) 0.340(3) 0.21(2) Uani 0.18 2 d SPDU . .
O8 O 0.5000 0.5000 0.5000 0.300 Uani 1 48 d S . .
H8A H 0.4509 0.5000 0.5000 0.450 Uiso 0.33 8 d SPR . .
O3 O 0.5000 0.2337 0.1442 0.172(7) Uani 0.50 2 d SPRU . .
C5 C 0.4350 0.1961 0.1128 0.166(7) Uani 0.50 1 d PRU . .
H5A H 0.4068 0.2336 0.0836 0.199 Uiso 0.50 1 d PR . .
H5B H 0.4019 0.1766 0.1525 0.199 Uiso 0.50 1 d PR . .
C6 C 0.4568(14) 0.1477(14) 0.0550(16) 0.158(7) Uani 0.50 1 d PU . .
H6A H 0.4375 0.0995 0.0812 0.237 Uiso 0.50 1 d PR . .
H6B H 0.4375 0.1556 0.0000 0.237 Uiso 1 2 d SR . .
O9 O 0.5000 0.2905 0.2905 0.250 Uani 0.50 4 d SPU . .
H9A H 0.5000 0.2465 0.2727 0.375 Uiso 0.25 2 d SPR . .
H9B H 0.5000 0.3054 0.3316 0.375 Uiso 0.25 2 d SPR . .

loop_
_atom_site_aniso_label
_atom_site_aniso_U_11
_atom_site_aniso_U_22
_atom_site_aniso_U_33
_atom_site_aniso_U_23
_atom_site_aniso_U_13
_atom_site_aniso_U_12
Fe1 0.0506(8) 0.0506(8) 0.0506(8) -0.0069(4) -0.0069(4) -0.0069(4)
Co1 0.0434(9) 0.0755(16) 0.0434(9) 0.000 0.000 0.000
N1 0.106(4) 0.106(4) 0.089(5) -0.005(2) -0.005(2) -0.067(4)
N2 0.115(4) 0.115(4) 0.070(4) 0.001(2) 0.001(2) -0.063(5)
C1 0.082(6) 0.100(7) 0.082(5) 0.010(5) 0.004(5) -0.026(5)
C3 0.079(6) 0.103(7) 0.101(6) 0.009(6) -0.001(5) -0.036(5)
C2 0.074(6) 0.101(7) 0.097(6) 0.016(6) 0.008(5) -0.020(5)
C4 0.093(5) 0.063(6) 0.093(5) -0.005(3) -0.038(6) -0.005(3)
B1 0.076(6) 0.076(6) 0.076(6) -0.016(5) -0.016(5) -0.016(5)
N3 0.115(5) 0.097(6) 0.115(5) -0.003(3) -0.068(7) -0.003(3)
O1 0.182(9) 0.172(12) 0.182(9) 0.000 0.000 0.000
O2 0.250 0.250 0.250 0.000 0.000 0.000
Cl1 0.106(4) 0.106(4) 0.127(8) 0.000 0.000 0.000
O4 0.121(6) 0.130(7) 0.147(8) 0.000 0.000 0.000
O5 0.122(8) 0.122(8) 0.131(9) 0.000 0.000 0.000
Cl2 0.21(3) 0.21(3) 0.21(4) 0.000 0.000 0.000
O6 0.21(3) 0.21(3) 0.21(5) 0.000 0.000 0.000
O7 0.21(3) 0.21(3) 0.21(5) -0.001(14) 0.000 0.000
O8 0.300 0.300 0.300 0.000 0.000 0.000
O3 0.170(9) 0.170(9) 0.176(9) -0.012(7) 0.000 0.000
C5 0.161(9) 0.165(9) 0.170(9) -0.010(6) 0.004(6) 0.001(6)
C6 0.149(9) 0.160(9) 0.166(9) -0.006(7) 0.001(7) 0.002(7)
O9 0.250 0.250 0.250 0.000 0.000 0.000

loop_
_atom_type_symbol
_atom_type_description
_atom_type_scat_dispersion_real
_atom_type_scat_dispersion_imag
_atom_type_scat_source
C C 0.0033 0.0016 'International Tables Vol C Tables 4.2.6.8 and 6.1.1.4'
H H 0.0000 0.0000 'International Tables Vol C Tables 4.2.6.8 and 6.1.1.4'
B B 0.0013 0.0007 'International Tables Vol C Tables 4.2.6.8 and 6.1.1.4'
N N 0.0061 0.0033 'International Tables Vol C Tables 4.2.6.8 and 6.1.1.4'
O O 0.0106 0.0060 'International Tables Vol C Tables 4.2.6.8 and 6.1.1.4'
Cl Cl 0.1484 0.1585 'International Tables Vol C Tables 4.2.6.8 and 6.1.1.4'
Fe Fe 0.3463 0.8444 'International Tables Vol C Tables 4.2.6.8 and 6.1.1.4'
Co Co 0.3494 0.9721 'International Tables Vol C Tables 4.2.6.8 and 6.1.1.4'

loop_
_geom_angle_atom_site_label_1
_geom_angle_atom_site_label_2
_geom_angle_atom_site_label_3
_geom_angle
_geom_angle_site_symmetry_1
_geom_angle_site_symmetry_3
_geom_angle_publ_flag
C4 Fe1 C4 87.5(4) . 5 ?
C4 Fe1 C4 87.5(4) . 9 ?
C4 Fe1 C4 87.5(4) 5 9 ?
C4 Fe1 N2 92.6(3) . 5 ?
C4 Fe1 N2 92.6(3) 5 5 ?
C4 Fe1 N2 179.8(4) 9 5 ?
C4 Fe1 N2 92.6(3) . . ?
C4 Fe1 N2 179.8(4) 5 . ?
C4 Fe1 N2 92.6(3) 9 . ?
N2 Fe1 N2 87.2(4) 5 . ?
C4 Fe1 N2 179.8(4) . 9 ?
C4 Fe1 N2 92.6(3) 5 9 ?
C4 Fe1 N2 92.6(3) 9 9 ?
N2 Fe1 N2 87.2(4) 5 9 ?
N2 Fe1 N2 87.2(4) . 9 ?
N3 Co1 N3 162.1(5) . 3 ?
N3 Co1 N3 88.61(8) . 28 ?
N3 Co1 N3 88.61(8) 3 28 ?
N3 Co1 N3 88.61(8) . 26 ?
N3 Co1 N3 88.61(8) 3 26 ?
N3 Co1 N3 162.1(5) 28 26 ?
N3 Co1 O2 81.0(3) . . ?
N3 Co1 O2 81.0(3) 3 . ?
N3 Co1 O2 81.0(3) 28 . ?
N3 Co1 O2 81.0(3) 26 . ?
N3 Co1 O1 99.0(4) . . ?
N3 Co1 O1 99.0(4) 3 . ?
N3 Co1 O1 99.0(3) 28 . ?
N3 Co1 O1 99.0(3) 26 . ?
O2 Co1 O1 180.0(3) . . ?
N2 N1 C3 107.2(9) . 38 ?
N2 N1 C3 107.2(9) . . ?
C3 N1 C3 41.1(11) 38 . ?
N2 N1 B1 117.9(10) . . ?
C3 N1 B1 130.4(10) 38 . ?
C3 N1 B1 130.4(10) . . ?
N1 N2 C1 106.9(9) . 38 ?
N1 N2 C1 106.9(9) . . ?
C1 N2 C1 51.4(12) 38 . ?
N1 N2 Fe1 121.1(7) . . ?
C1 N2 Fe1 125.5(8) 38 . ?
C1 N2 Fe1 125.5(8) . . ?
C1 C1 C2 97.9(7) 38 . ?
C1 C1 N2 64.3(6) 38 . ?
C2 C1 N2 107.5(13) . . ?
C1 C1 H1A 104.9 38 . ?
C2 C1 H1A 127.0 . . ?
N2 C1 H1A 125.4 . . ?
C3 C3 C2 104.2(8) 38 . ?
C3 C3 N1 69.5(6) 38 . ?
C2 C3 N1 111.9(13) . . ?
C3 C3 C2 43.3(6) 38 38 ?
C2 C3 C2 60.9(11) . 38 ?
N1 C3 C2 87.0(9) . 38 ?
C3 C3 H3A 94.7 38 . ?
C2 C3 H3A 124.8 . . ?
N1 C3 H3A 123.3 . . ?
C2 C3 H3A 118.5 38 . ?
C3 C2 C1 105.9(14) . . ?
C3 C2 C2 75.8(8) . 38 ?
C1 C2 C2 82.1(7) . 38 ?
C3 C2 C3 32.5(10) . 38 ?
C1 C2 C3 96.7(11) . 38 ?
C2 C2 C3 43.3(6) 38 38 ?
C3 C2 H2A 127.7 . . ?
C1 C2 H2A 126.4 . . ?
C2 C2 H2A 111.1 38 . ?
C3 C2 H2A 129.2 38 . ?
C3 C2 H5A 121.5 . . ?
C1 C2 H5A 66.7 . . ?
C2 C2 H5A 147.1 38 . ?
C3 C2 H5A 146.7 38 . ?
H2A C2 H5A 81.4 . . ?
N3 C4 Fe1 179.5(9) . . ?
N1 B1 N1 107.1(8) . 5 ?
N1 B1 N1 107.1(8) . 9 ?
N1 B1 N1 107.1(8) 5 9 ?
N1 B1 H1 111.8 . . ?
N1 B1 H1 111.8 5 . ?
N1 B1 H1 111.8 9 . ?
C4 N3 Co1 171.8(9) . . ?
Co1 O1 H1B 104.4 . . ?
Co1 O2 H2B 109.6 . . ?
Cl1 Cl1 O5 180.000(3) 25_665 . ?
Cl1 Cl1 O4 71.7(6) 25_665 37_665 ?
O5 Cl1 O4 108.3(6) . 37_665 ?
Cl1 Cl1 O4 71.7(6) 25_665 25_665 ?
O5 Cl1 O4 108.3(6) . 25_665 ?
O4 Cl1 O4 84.3(4) 37_665 25_665 ?
Cl1 Cl1 O4 71.7(6) 25_665 . ?
O5 Cl1 O4 108.3(6) . . ?
O4 Cl1 O4 84.3(4) 37_665 . ?
O4 Cl1 O4 143.4(12) 25_665 . ?
Cl1 Cl1 O4 71.7(6) 25_665 13 ?
O5 Cl1 O4 108.3(6) . 13 ?
O4 Cl1 O4 143.4(12) 37_665 13 ?
O4 Cl1 O4 84.3(4) 25_665 13 ?
O4 Cl1 O4 84.3(4) . 13 ?
Cl1 O4 Cl1 36.6(12) . 25_665 ?
O7 Cl2 O7 83.5(13) 37_665 2_665 ?
O7 Cl2 O7 141(4) 37_665 38 ?
O7 Cl2 O7 83.5(13) 2_665 38 ?
O7 Cl2 O7 83.5(13) 37_665 . ?
O7 Cl2 O7 141(4) 2_665 . ?
O7 Cl2 O7 83.5(13) 38 . ?
O7 Cl2 O6 110(2) 37_665 . ?
O7 Cl2 O6 110(2) 2_665 . ?
O7 Cl2 O6 110(2) 38 . ?
O7 Cl2 O6 110(2) . . ?
C5 O3 C5 105.9 . 28_655 ?
C6 C5 O3 110.4(10) . . ?
C6 C5 H5A 99.9 . . ?
O3 C5 H5A 107.3 . . ?
C6 C5 H5B 118.6 . . ?
O3 C5 H5B 111.3 . . ?
H5A C5 H5B 108.3 . . ?
C5 C6 C6 106.1(10) . 28_655 ?
C5 C6 C6 137.4(12) . 26 ?
C6 C6 C6 90.000(2) 28_655 26 ?
C5 C6 H6A 95.1 . . ?
C6 C6 H6A 109.3 28_655 . ?
C6 C6 H6A 116.7 26 . ?
C5 C6 H6B 121.0 . . ?
C6 C6 H6B 109.1 28_655 . ?
C6 C6 H6B 20.7 26 . ?
H6A C6 H6B 115.0 . . ?
H9A O9 H9B 132.0 . . ?

loop_
_geom_bond_atom_site_label_1
_geom_bond_atom_site_label_2
_geom_bond_distance
_geom_bond_site_symmetry_2
_geom_bond_publ_flag
Fe1 C4 1.891(10) . ?
Fe1 C4 1.891(10) 5 ?
Fe1 C4 1.891(10) 9 ?
Fe1 N2 1.925(8) 5 ?
Fe1 N2 1.925(8) . ?
Fe1 N2 1.925(8) 9 ?
Co1 N3 2.023(9) . ?
Co1 N3 2.023(9) 3 ?
Co1 N3 2.023(9) 28 ?
Co1 N3 2.023(9) 26 ?
Co1 O2 2.078(2) . ?
Co1 O1 2.108(10) . ?
N1 N2 1.358(12) . ?
N1 C3 1.488(15) 38 ?
N1 C3 1.488(15) . ?
N1 B1 1.494(12) . ?
N2 C1 1.492(17) 38 ?
N2 C1 1.492(17) . ?
C1 C1 1.29(3) 38 ?
C1 C2 1.47(2) . ?
C1 H1A 0.9601 . ?
C3 C3 1.04(3) 38 ?
C3 C2 1.33(2) . ?
C3 C2 1.88(2) 38 ?
C3 H3A 0.9600 . ?
C2 C2 1.70(3) 38 ?
C2 C3 1.88(2) 38 ?
C2 H2A 0.9600 . ?
C2 H5A 1.5484 . ?
C4 N3 1.166(13) . ?
B1 N1 1.494(12) 5 ?
B1 N1 1.494(12) 9 ?
B1 H1 0.9800 . ?
O1 H1B 0.8609 . ?
O2 H2B 0.8596 . ?
Cl1 Cl1 0.91(3) 25_665 ?
Cl1 O5 1.447(17) . ?
Cl1 O4 1.451(14) 37_665 ?
Cl1 O4 1.451(14) 25_665 ?
Cl1 O4 1.451(14) . ?
Cl1 O4 1.451(14) 13 ?
O4 Cl1 1.451(14) 25_665 ?
Cl2 O7 1.43(2) 37_665 ?
Cl2 O7 1.43(2) 2_665 ?
Cl2 O7 1.43(2) 38 ?
Cl2 O7 1.43(2) . ?
Cl2 O6 1.44(2) . ?
O8 H8A 0.8606 . ?
O3 C5 1.4287 . ?
O3 C5 1.4287 28_655 ?
C5 C6 1.38(2) . ?
C5 H5A 0.9700 . ?
C5 H5B 0.9700 . ?
C6 C6 1.52(5) 28_655 ?
C6 C6 1.93(6) 26 ?
C6 H6A 1.0206 . ?
C6 H6B 1.0323 . ?
O9 H9A 0.8323 . ?
O9 H9B 0.7678 . ?

loop_
_geom_torsion_atom_site_label_1
_geom_torsion_atom_site_label_2
_geom_torsion_atom_site_label_3
_geom_torsion_atom_site_label_4
_geom_torsion
_geom_torsion_site_symmetry_1
_geom_torsion_site_symmetry_2
_geom_torsion_site_symmetry_3
_geom_torsion_site_symmetry_4
_geom_torsion_publ_flag
C3 N1 N2 C1 -5.4(10) 38 . . 38 ?
C3 N1 N2 C1 -48.5(8) . . . 38 ?
B1 N1 N2 C1 153.1(7) . . . 38 ?
C3 N1 N2 C1 48.5(8) 38 . . . ?
C3 N1 N2 C1 5.4(10) . . . . ?
B1 N1 N2 C1 -153.1(7) . . . . ?
C3 N1 N2 Fe1 -158.5(6) 38 . . . ?
C3 N1 N2 Fe1 158.5(6) . . . . ?
B1 N1 N2 Fe1 0.0 . . . . ?
C4 Fe1 N2 N1 136.2(2) . . . . ?
C4 Fe1 N2 N1 0(43) 5 . . . ?
C4 Fe1 N2 N1 -136.2(2) 9 . . . ?
N2 Fe1 N2 N1 43.67(18) 5 . . . ?
N2 Fe1 N2 N1 -43.67(18) 9 . . . ?
C4 Fe1 N2 C1 -11.7(8) . . . 38 ?
C4 Fe1 N2 C1 -148(40) 5 . . 38 ?
C4 Fe1 N2 C1 76.0(8) 9 . . 38 ?
N2 Fe1 N2 C1 -104.2(9) 5 . . 38 ?
N2 Fe1 N2 C1 168.5(7) 9 . . 38 ?
C4 Fe1 N2 C1 -76.0(8) . . . . ?
C4 Fe1 N2 C1 148(40) 5 . . . ?
C4 Fe1 N2 C1 11.7(8) 9 . . . ?
N2 Fe1 N2 C1 -168.5(7) 5 . . . ?
N2 Fe1 N2 C1 104.2(9) 9 . . . ?
N1 N2 C1 C1 -98.4(5) . . . 38 ?
Fe1 N2 C1 C1 110.1(7) . . . 38 ?
N1 N2 C1 C2 -8.0(11) . . . . ?
C1 N2 C1 C2 90.5(9) 38 . . . ?
Fe1 N2 C1 C2 -159.5(7) . . . . ?
N2 N1 C3 C3 96.6(4) . . . 38 ?
B1 N1 C3 C3 -108.6(8) . . . 38 ?
N2 N1 C3 C2 -0.9(12) . . . . ?
C3 N1 C3 C2 -97.6(11) 38 . . . ?
B1 N1 C3 C2 153.9(9) . . . . ?
N2 N1 C3 C2 56.0(8) . . . 38 ?
C3 N1 C3 C2 -40.7(8) 38 . . 38 ?
B1 N1 C3 C2 -149.2(7) . . . 38 ?
C3 C3 C2 C1 -77.3(9) 38 . . . ?
N1 C3 C2 C1 -4.1(13) . . . . ?
C2 C3 C2 C1 -77.3(9) 38 . . . ?
C3 C3 C2 C2 0.000(3) 38 . . 38 ?
N1 C3 C2 C2 73.2(8) . . . 38 ?
N1 C3 C2 C3 73.2(9) . . . 38 ?
C2 C3 C2 C3 0.000(5) 38 . . 38 ?
C1 C1 C2 C3 72.7(9) 38 . . . ?
N2 C1 C2 C3 7.3(12) . . . . ?
C1 C1 C2 C2 0.0 38 . . 38 ?
N2 C1 C2 C2 -65.5(8) . . . 38 ?
C1 C1 C2 C3 40.9(7) 38 . . 38 ?
N2 C1 C2 C3 -24.6(11) . . . 38 ?
C4 Fe1 C4 N3 -43.8(3) 5 . . . ?
C4 Fe1 C4 N3 43.82(14) 9 . . . ?
N2 Fe1 C4 N3 -136.3(2) 5 . . . ?
N2 Fe1 C4 N3 136.3(2) . . . . ?
N2 Fe1 C4 N3 180(100) 9 . . . ?
N2 N1 B1 N1 -57.3(8) . . . 5 ?
C3 N1 B1 N1 95.3(14) 38 . . 5 ?
C3 N1 B1 N1 150.1(9) . . . 5 ?
N2 N1 B1 N1 57.3(8) . . . 9 ?
C3 N1 B1 N1 -150.1(9) 38 . . 9 ?
C3 N1 B1 N1 -95.3(14) . . . 9 ?
Fe1 C4 N3 Co1 0.00(11) . . . . ?
N3 Co1 N3 C4 0.000(5) 3 . . . ?
N3 Co1 N3 C4 81.1(3) 28 . . . ?
N3 Co1 N3 C4 -81.1(3) 26 . . . ?
O2 Co1 N3 C4 0.000(5) . . . . ?
O1 Co1 N3 C4 180.00(3) . . . . ?
O5 Cl1 O4 Cl1 180.0 . . . 25_665 ?
O4 Cl1 O4 Cl1 72.6(5) 37_665 . . 25_665 ?
O4 Cl1 O4 Cl1 0.0 25_665 . . 25_665 ?
O4 Cl1 O4 Cl1 -72.6(5) 13 . . 25_665 ?
C5 O3 C5 C6 -10.5(13) 28_655 . . . ?
O3 C5 C6 C6 6.5(8) . . . 28_655 ?
O3 C5 C6 C6 -101.8(11) . . . 26 ?
